data_2241037
loop_
_publ_author_name
'Tob\'on-Trujillo, Luis Manuel'
'Villanueva-S\'anchez, Luis Felipe'
'Mart\'inez-Otero, Diego'
'Dorazco-Gonz\'alez, Alejandro'

_publ_section_title
;
 Crystal structure of
 bis(\m~2~-tetrabromophthalato-\k^2^<i>O</i>^1^:<i>O</i>^2^)bis[aqua(<i>N</i>,<i>N</i>,<i>N</i>',<i>N</i>'-tetramethylethane-1,2-diamine-\k^2^<i>N</i>,<i>N</i>')copper(II)]
;
_journal_issue 9
_journal_name_full 'Acta Crystallographica Section E'
_journal_page_first m171
_journal_page_last m172
_journal_paper_doi 10.1107/S2056989015015194
_journal_volume 71
_journal_year 2015
_chemical_formula_iupac '[Cu2 (C8 Br4 O4)2 (C6 H16 N2)2 (H2 O)2]'
_chemical_formula_moiety 'C28 H36 Br8 Cu2 N4 O10'
_chemical_formula_sum 'C28 H36 Br8 Cu2 N4 O10'
_chemical_formula_weight 1354.97
_chemical_name_systematic
Bis(\m~2~-tetrabromophthalato-\k^2^<i>O</i>^1^:<i>O</i>^2^)bis[aqua(<i>N</i>,<i>N</i>,<i>N</i>',<i>N</i>'-tetramethylethane-1,2-diamine-\k^2^<i>N</i>,<i>N</i>')copper(II)]
_space_group_crystal_system monoclinic
_space_group_IT_number 14
_space_group_name_Hall '-P 2yn'
_space_group_name_H-M_alt 'P 1 21/n 1'
_symmetry_space_group_name_Hall '-P 2yn'
_symmetry_space_group_name_H-M 'P 1 21/n 1'
_atom_sites_solution_hydrogens geom
_audit_creation_method SHELXL-2013
_cell_angle_alpha 90
_cell_angle_beta 95.4910(6)
_cell_angle_gamma 90
_cell_formula_units_Z 2
_cell_length_a 9.0961(2)
_cell_length_b 9.2281(2)
_cell_length_c 24.4026(7)
_cell_measurement_reflns_used 9880
_cell_measurement_temperature 100(2)
_cell_measurement_theta_max 25.68
_cell_measurement_theta_min 2.36
_cell_volume 2038.95(9)
_computing_cell_refinement
;
SAINT (Bruker, 2012)
;
_computing_data_collection
;
APEX2 (Bruker, 2012)
;
_computing_data_reduction
;
SAINT (Bruker, 2012)
;
_computing_molecular_graphics
;
SHELXTL (Sheldrick, 2008)
;
_computing_publication_material
;
SHELXTL (Sheldrick, 2008)
;
_computing_structure_refinement
;
SHELXL2013 (Sheldrick, 2008)
;
_computing_structure_solution
;
SHELXS97 (Sheldrick 2008)
;
_diffrn_ambient_temperature 100(2)
_diffrn_measured_fraction_theta_full 0.999
_diffrn_measured_fraction_theta_max 0.999
_diffrn_measurement_device_type 'Bruker APEXII CCD'
_diffrn_measurement_method '\w scans'
_diffrn_radiation_monochromator mirrors
_diffrn_radiation_type MoK\a
_diffrn_radiation_wavelength 0.71073
_diffrn_reflns_av_R_equivalents 0.0189
_diffrn_reflns_limit_h_max 10
_diffrn_reflns_limit_h_min -10
_diffrn_reflns_limit_k_max 11
_diffrn_reflns_limit_k_min -11
_diffrn_reflns_limit_l_max 29
_diffrn_reflns_limit_l_min -29
_diffrn_reflns_number 17394
_diffrn_reflns_theta_full 25.242
_diffrn_reflns_theta_max 25.348
_diffrn_reflns_theta_min 2.324
_exptl_absorpt_coefficient_mu 8.937
_exptl_absorpt_correction_T_max 0.7453
_exptl_absorpt_correction_T_min 0.4422
_exptl_absorpt_correction_type multi-scan
_exptl_absorpt_process_details
;
(SADABS; Bruker, 2012)
;
_exptl_crystal_colour blue
_exptl_crystal_density_diffrn 2.207
_exptl_crystal_description prism
_exptl_crystal_F_000 1300
_exptl_crystal_size_max 0.254
_exptl_crystal_size_mid 0.148
_exptl_crystal_size_min 0.084
_refine_diff_density_max 0.797
_refine_diff_density_min -0.411
_refine_ls_extinction_method none
_refine_ls_goodness_of_fit_ref 1.067
_refine_ls_hydrogen_treatment mixed
_refine_ls_matrix_type full
_refine_ls_number_parameters 245
_refine_ls_number_reflns 3739
_refine_ls_number_restraints 2
_refine_ls_restrained_S_all 1.067
_refine_ls_R_factor_all 0.0177
_refine_ls_R_factor_gt 0.0162
_refine_ls_shift/su_max 0.002
_refine_ls_shift/su_mean 0.000
_refine_ls_structure_factor_coef Fsqd
_refine_ls_weighting_details 'w=1/[\s^2^(Fo^2^)+(0.0162P)^2^+2.4857P] where P=(Fo^2^+2Fc^2^)/3'
_refine_ls_weighting_scheme calc
_refine_ls_wR_factor_gt 0.0382
_refine_ls_wR_factor_ref 0.0387
_reflns_number_gt 3547
_reflns_number_total 3739
_reflns_threshold_expression 'I > 2\s(I)'
_cod_data_source_file xu5866sup1.cf
_cod_data_source_block I
_cod_database_code 2241037
_shelx_space_group_comment
;
The symmetry employed for this shelxl refinement is uniquely defined
by the following loop, which should always be used as a source of
symmetry information in preference to the above space-group names.
They are only intended as comments.
;
_shelx_estimated_absorpt_t_min 0.210
_shelx_estimated_absorpt_t_max 0.521
_shelxl_version_number 2.013

loop_
_symmetry_equiv_pos_as_xyz
'x, y, z'
'-x+1/2, y+1/2, -z+1/2'
'-x, -y, -z'
'x-1/2, -y-1/2, z-1/2'

loop_
_atom_site_type_symbol
_atom_site_label
_atom_site_fract_x
_atom_site_fract_y
_atom_site_fract_z
_atom_site_U_iso_or_equiv
_atom_site_adp_type
_atom_site_calc_flag
_atom_site_occupancy
Br Br1 0.34950(2) 0.30336(3) 0.71377(2) 0.01607(6) Uani d 1
Br Br2 0.62992(3) 0.47283(3) 0.78249(2) 0.02118(6) Uani d 1
Br Br3 0.95418(3) 0.47738(3) 0.73268(2) 0.01934(6) Uani d 1
Br Br4 1.00627(2) 0.27574(3) 0.62483(2) 0.01671(6) Uani d 1
Cu Cu1 0.32727(3) -0.12890(3) 0.55897(2) 0.01122(6) Uani d 1
O O1 0.45257(16) 0.02014(16) 0.59851(6) 0.0143(3) Uani d 1
O O2 0.32220(16) 0.22748(16) 0.58559(6) 0.0135(3) Uani d 1
O O3 0.65378(16) 0.19336(16) 0.52428(6) 0.0132(3) Uani d 1
O O4 0.79787(17) 0.02815(16) 0.57131(6) 0.0144(3) Uani d 1
O O5 0.17319(17) 0.01324(17) 0.53376(6) 0.0133(3) Uani d 1
H H5A 0.205(3) 0.091(2) 0.5454(10) 0.016 Uiso d 1
H H5B 0.179(3) 0.014(3) 0.5006(7) 0.016 Uiso d 1
N N1 0.4780(2) -0.2831(2) 0.58485(7) 0.0153(4) Uani d 1
N N2 0.1667(2) -0.2787(2) 0.57861(8) 0.0180(4) Uani d 1
C C1 0.5567(2) 0.2309(2) 0.63834(8) 0.0102(4) Uani d 1
C C2 0.5382(2) 0.3046(2) 0.68693(8) 0.0108(4) Uani d 1
C C3 0.6563(2) 0.3755(2) 0.71631(8) 0.0119(4) Uani d 1
C C4 0.7951(2) 0.3723(2) 0.69622(8) 0.0123(4) Uani d 1
C C5 0.8155(2) 0.2926(2) 0.64905(8) 0.0114(4) Uani d 1
C C6 0.6979(2) 0.2221(2) 0.62005(8) 0.0101(4) Uani d 1
C C7 0.4303(2) 0.1547(2) 0.60456(8) 0.0104(4) Uani d 1
C C8 0.7190(2) 0.1388(2) 0.56745(8) 0.0112(4) Uani d 1
C C9 0.3941(3) -0.4200(2) 0.57551(10) 0.0206(5) Uani d 1
H H9A 0.4525 -0.5017 0.5925 0.025 Uiso calc 1
H H9B 0.3757 -0.4388 0.5355 0.025 Uiso calc 1
C C10 0.2483(3) -0.4091(3) 0.60056(11) 0.0267(6) Uani d 1
H H10A 0.1885 -0.4970 0.5915 0.032 Uiso calc 1
H H10B 0.2665 -0.4022 0.6411 0.032 Uiso calc 1
C C11 0.6075(3) -0.2849(3) 0.55284(11) 0.0221(5) Uani d 1
H H11A 0.5747 -0.2979 0.5137 0.033 Uiso calc 1
H H11B 0.6728 -0.3651 0.5655 0.033 Uiso calc 1
H H11C 0.6611 -0.1931 0.5581 0.033 Uiso calc 1
C C12 0.5316(3) -0.2652(3) 0.64386(10) 0.0295(6) Uani d 1
H H12A 0.5925 -0.1776 0.6485 0.044 Uiso calc 1
H H12B 0.5908 -0.3497 0.6564 0.044 Uiso calc 1
H H12C 0.4470 -0.2564 0.6657 0.044 Uiso calc 1
C C13 0.0750(3) -0.2171(3) 0.61946(10) 0.0270(6) Uani d 1
H H13A 0.0211 -0.1327 0.6036 0.040 Uiso calc 1
H H13B 0.1384 -0.1874 0.6523 0.040 Uiso calc 1
H H13C 0.0045 -0.2903 0.6297 0.040 Uiso calc 1
C C14 0.0693(3) -0.3163(3) 0.52836(10) 0.0244(5) Uani d 1
H H14A 0.0251 -0.2277 0.5119 0.037 Uiso calc 1
H H14B -0.0091 -0.3815 0.5381 0.037 Uiso calc 1
H H14C 0.1275 -0.3644 0.5019 0.037 Uiso calc 1

loop_
_atom_site_aniso_label
_atom_site_aniso_U_11
_atom_site_aniso_U_22
_atom_site_aniso_U_33
_atom_site_aniso_U_12
_atom_site_aniso_U_13
_atom_site_aniso_U_23
Br1 0.01284(11) 0.02352(12) 0.01199(11) 0.00231(9) 0.00185(8) -0.00263(9)
Br2 0.02459(13) 0.02531(13) 0.01399(11) -0.00390(10) 0.00359(9) -0.01160(9)
Br3 0.02013(12) 0.02323(13) 0.01411(11) -0.01075(9) -0.00115(8) -0.00597(9)
Br4 0.01220(11) 0.02355(13) 0.01461(11) -0.00571(9) 0.00253(8) -0.00292(9)
Cu1 0.01308(13) 0.00842(13) 0.01167(13) -0.00056(10) -0.00133(10) -0.00121(10)
O1 0.0144(8) 0.0097(8) 0.0178(8) -0.0008(6) -0.0039(6) -0.0018(6)
O2 0.0123(8) 0.0125(8) 0.0151(8) 0.0011(6) -0.0019(6) -0.0023(6)
O3 0.0172(8) 0.0142(8) 0.0080(7) 0.0012(6) 0.0002(6) -0.0017(6)
O4 0.0168(8) 0.0129(8) 0.0130(7) 0.0032(6) -0.0005(6) -0.0012(6)
O5 0.0160(8) 0.0127(8) 0.0109(7) -0.0013(6) -0.0006(6) -0.0043(6)
N1 0.0210(10) 0.0108(9) 0.0136(9) -0.0004(8) -0.0011(7) 0.0003(7)
N2 0.0196(10) 0.0167(10) 0.0185(10) -0.0029(8) 0.0052(8) 0.0036(8)
C1 0.0138(10) 0.0060(10) 0.0103(10) 0.0006(8) -0.0015(8) 0.0030(8)
C2 0.0125(10) 0.0084(10) 0.0116(10) 0.0017(8) 0.0023(8) 0.0020(8)
C3 0.0190(11) 0.0095(10) 0.0070(10) 0.0005(9) 0.0003(8) -0.0012(8)
C4 0.0160(11) 0.0100(10) 0.0100(10) -0.0037(9) -0.0040(8) 0.0007(8)
C5 0.0131(10) 0.0115(10) 0.0100(10) -0.0017(8) 0.0032(8) 0.0027(8)
C6 0.0148(11) 0.0084(10) 0.0069(10) 0.0001(8) -0.0003(8) 0.0031(8)
C7 0.0122(10) 0.0117(11) 0.0074(9) -0.0017(8) 0.0022(8) -0.0004(8)
C8 0.0104(10) 0.0117(11) 0.0116(10) -0.0047(9) 0.0025(8) -0.0009(8)
C9 0.0255(13) 0.0097(11) 0.0260(13) -0.0008(10) 0.0003(10) 0.0021(9)
C10 0.0288(14) 0.0165(12) 0.0357(15) -0.0019(11) 0.0077(11) 0.0117(11)
C11 0.0169(12) 0.0180(12) 0.0311(14) 0.0039(10) 0.0009(10) 0.0069(10)
C12 0.0426(16) 0.0238(14) 0.0194(13) 0.0077(12) -0.0113(11) 0.0013(10)
C13 0.0276(14) 0.0328(15) 0.0228(13) 0.0022(12) 0.0140(11) 0.0060(11)
C14 0.0196(12) 0.0228(13) 0.0307(14) -0.0104(10) 0.0010(10) -0.0042(11)

loop_
_atom_type_symbol
_atom_type_description
_atom_type_scat_dispersion_real
_atom_type_scat_dispersion_imag
_atom_type_scat_source
C C 0.0033 0.0016 'International Tables Vol C Tables 4.2.6.8 and 6.1.1.4'
H H 0.0000 0.0000 'International Tables Vol C Tables 4.2.6.8 and 6.1.1.4'
N N 0.0061 0.0033 'International Tables Vol C Tables 4.2.6.8 and 6.1.1.4'
O O 0.0106 0.0060 'International Tables Vol C Tables 4.2.6.8 and 6.1.1.4'
Cu Cu 0.3201 1.2651 'International Tables Vol C Tables 4.2.6.8 and 6.1.1.4'
Br Br -0.2901 2.4595 'International Tables Vol C Tables 4.2.6.8 and 6.1.1.4'

loop_
_geom_angle_atom_site_label_1
_geom_angle_atom_site_label_2
_geom_angle_atom_site_label_3
_geom_angle_site_symmetry_3
_geom_angle
O5 Cu1 O1 . 92.80(6)
O5 Cu1 N1 . 177.14(7)
O1 Cu1 N1 . 89.71(7)
O5 Cu1 N2 . 91.13(7)
O1 Cu1 N2 . 136.68(7)
N1 Cu1 N2 . 86.10(8)
O5 Cu1 O3 3_656 90.46(6)
O1 Cu1 O3 3_656 124.17(6)
N1 Cu1 O3 3_656 89.26(7)
N2 Cu1 O3 3_656 98.90(7)
C7 O1 Cu1 . 130.25(14)
C8 O3 Cu1 3_656 127.37(14)
C11 N1 C9 . 109.53(18)
C11 N1 C12 . 108.07(19)
C9 N1 C12 . 111.12(19)
C11 N1 Cu1 . 113.14(14)
C9 N1 Cu1 . 103.09(14)
C12 N1 Cu1 . 111.86(15)
C13 N2 C14 . 108.52(19)
C13 N2 C10 . 111.32(19)
C14 N2 C10 . 110.3(2)
C13 N2 Cu1 . 110.61(15)
C14 N2 Cu1 . 109.81(14)
C10 N2 Cu1 . 106.31(14)
C2 C1 C6 . 119.26(19)
C2 C1 C7 . 122.73(19)
C6 C1 C7 . 117.98(18)
C1 C2 C3 . 121.13(19)
C1 C2 Br1 . 118.64(16)
C3 C2 Br1 . 120.21(16)
C2 C3 C4 . 119.12(19)
C2 C3 Br2 . 120.61(16)
C4 C3 Br2 . 120.27(15)
C5 C4 C3 . 119.80(19)
C5 C4 Br3 . 120.18(16)
C3 C4 Br3 . 120.02(15)
C6 C5 C4 . 120.80(19)
C6 C5 Br4 . 119.17(16)
C4 C5 Br4 . 120.01(16)
C5 C6 C1 . 119.73(19)
C5 C6 C8 . 120.89(19)
C1 C6 C8 . 119.35(18)
O2 C7 O1 . 127.93(19)
O2 C7 C1 . 118.85(18)
O1 C7 C1 . 113.20(18)
O4 C8 O3 . 127.65(19)
O4 C8 C6 . 117.88(18)
O3 C8 C6 . 114.47(18)
N1 C9 C10 . 109.8(2)
N2 C10 C9 . 109.52(19)

loop_
_geom_bond_atom_site_label_1
_geom_bond_atom_site_label_2
_geom_bond_site_symmetry_2
_geom_bond_distance
Br1 C2 . 1.895(2)
Br2 C3 . 1.883(2)
Br3 C4 . 1.892(2)
Br4 C5 . 1.893(2)
Cu1 O5 . 1.9744(16)
Cu1 O1 . 1.9776(15)
Cu1 N1 . 2.0340(19)
Cu1 N2 . 2.0995(19)
Cu1 O3 3_656 2.1396(14)
O1 C7 . 1.269(3)
O2 C7 . 1.243(3)
O3 C8 . 1.263(3)
O3 Cu1 3_656 2.1396(14)
O4 C8 . 1.246(3)
N1 C11 . 1.475(3)
N1 C9 . 1.482(3)
N1 C12 . 1.485(3)
N2 C13 . 1.473(3)
N2 C14 . 1.484(3)
N2 C10 . 1.487(3)
C1 C2 . 1.391(3)
C1 C6 . 1.402(3)
C1 C7 . 1.521(3)
C2 C3 . 1.396(3)
C3 C4 . 1.398(3)
C4 C5 . 1.393(3)
C5 C6 . 1.387(3)
C6 C8 . 1.524(3)
C9 C10 . 1.516(3)

loop_
_geom_hbond_atom_site_label_D
_geom_hbond_atom_site_label_H
_geom_hbond_atom_site_label_A
_geom_hbond_site_symmetry_A
_geom_hbond_distance_DH
_geom_hbond_distance_HA
_geom_hbond_distance_DA
_geom_hbond_angle_DHA
O5 H5A O2 . 0.81(2) 1.87(2) 2.649(2) 161(2)
O5 H5B O4 3_656 0.816(18) 1.829(18) 2.630(2) 167(3)
C10 H10A Br4 1_445 0.99 2.84 3.729(3) 150
C11 H11C O4 . 0.98 2.40 3.376(3) 179
C13 H13A O4 1_455 0.98 2.58 3.506(3) 158

loop_
_geom_torsion_atom_site_label_1
_geom_torsion_atom_site_label_2
_geom_torsion_atom_site_label_3
_geom_torsion_atom_site_label_4
_geom_torsion_site_symmetry_1
_geom_torsion
C6 C1 C2 C3 . 3.0(3)
C7 C1 C2 C3 . -178.78(19)
C6 C1 C2 Br1 . -175.50(15)
C7 C1 C2 Br1 . 2.7(3)
C1 C2 C3 C4 . 0.2(3)
Br1 C2 C3 C4 . 178.71(15)
C1 C2 C3 Br2 . -179.24(15)
Br1 C2 C3 Br2 . -0.7(2)
C2 C3 C4 C5 . -3.3(3)
Br2 C3 C4 C5 . 176.09(16)
C2 C3 C4 Br3 . 176.10(15)
Br2 C3 C4 Br3 . -4.5(2)
C3 C4 C5 C6 . 3.3(3)
Br3 C4 C5 C6 . -176.16(16)
C3 C4 C5 Br4 . -175.18(16)
Br3 C4 C5 Br4 . 5.4(2)
C4 C5 C6 C1 . 0.0(3)
Br4 C5 C6 C1 . 178.46(15)
C4 C5 C6 C8 . 178.09(19)
Br4 C5 C6 C8 . -3.4(3)
C2 C1 C6 C5 . -3.1(3)
C7 C1 C6 C5 . 178.62(18)
C2 C1 C6 C8 . 178.75(18)
C7 C1 C6 C8 . 0.5(3)
Cu1 O1 C7 O2 . -1.5(3)
Cu1 O1 C7 C1 . -179.92(13)
C2 C1 C7 O2 . 60.4(3)
C6 C1 C7 O2 . -121.4(2)
C2 C1 C7 O1 . -121.0(2)
C6 C1 C7 O1 . 57.2(2)
Cu1 O3 C8 O4 3_656 -6.9(3)
Cu1 O3 C8 C6 3_656 172.16(13)
C5 C6 C8 O4 . 66.3(3)
C1 C6 C8 O4 . -115.6(2)
C5 C6 C8 O3 . -112.8(2)
C1 C6 C8 O3 . 65.3(3)
C11 N1 C9 C10 . -170.79(19)
C12 N1 C9 C10 . 69.9(2)
Cu1 N1 C9 C10 . -50.1(2)
C13 N2 C10 C9 . -148.7(2)
C14 N2 C10 C9 . 90.8(2)
Cu1 N2 C10 C9 . -28.2(2)
N1 C9 C10 N2 . 54.4(3)

_cod_database_fobs_code 2241037
